data_4323804
loop_
_publ_author_name
'M. Westerhausen'
'M. Hartmann'
'W. Schwarz'

_publ_section_title
;
 Synthesis of Tris(1,2-dimethoxyethane-O,O')barium
 Bis(2,2,5,5-tetramethyl-2,5-disilaphospholanide) and the Monomer-Dimer
 Equilibrium in Toluene Solution
;
_journal_name_full 'Inorganic Chemistry'
_journal_page_first 2421
_journal_page_last 2426
_journal_paper_doi 10.1021/ic950854y
_journal_volume 35
_journal_year 1996
_chemical_formula_sum 'C18 H48 P2 Si6'
_chemical_formula_weight 495.04
_chemical_name_systematic
; 
 ? 
;
_space_group_IT_number 2
_symmetry_cell_setting triclinic
_symmetry_space_group_name_Hall '-P 1'
_symmetry_space_group_name_H-M 'P -1'
_atom_sites_solution_hydrogens geom
_atom_sites_solution_primary direct
_atom_sites_solution_secondary difmap
_audit_creation_method SHELXL
_cell_angle_alpha 72.45(1)
_cell_angle_beta 78.13(1)
_cell_angle_gamma 70.83(1)
_cell_formula_units_Z 2
_cell_length_a 9.433(2)
_cell_length_b 12.783(3)
_cell_length_c 14.135(3)
_cell_measurement_temperature 193(2)
_cell_volume 1524.2(6)
_computing_structure_refinement 'SHELXL-93 (Sheldrick, 1993)'
_computing_structure_solution 'SHELXS-86 (Sheldrick, 1990)'
_diffrn_ambient_temperature 193(2)
_diffrn_radiation_monochromator graphite
_diffrn_radiation_source 'fine-focus sealed tube'
_diffrn_radiation_type MoK\a
_diffrn_radiation_wavelength 0.71073
_diffrn_reflns_av_R_equivalents 0.0993
_diffrn_reflns_av_sigmaI/netI 0.0447
_diffrn_reflns_limit_h_max 12
_diffrn_reflns_limit_h_min 0
_diffrn_reflns_limit_k_max 15
_diffrn_reflns_limit_k_min -14
_diffrn_reflns_limit_l_max 18
_diffrn_reflns_limit_l_min -17
_diffrn_reflns_number 6972
_diffrn_reflns_theta_max 27.08
_diffrn_reflns_theta_min 1.52
_exptl_absorpt_coefficient_mu 0.384
_exptl_crystal_density_diffrn 1.081
_exptl_crystal_F_000 540
_refine_diff_density_max 0.464
_refine_diff_density_min -0.485
_refine_diff_density_rms 0.074
_refine_ls_extinction_method none
_refine_ls_goodness_of_fit_all 1.605
_refine_ls_goodness_of_fit_obs 1.670
_refine_ls_matrix_type full
_refine_ls_number_parameters 427
_refine_ls_number_reflns 6548
_refine_ls_number_restraints 0
_refine_ls_restrained_S_all 1.791
_refine_ls_restrained_S_obs 1.670
_refine_ls_R_factor_all 0.0623
_refine_ls_R_factor_obs 0.0495
_refine_ls_shift/esd_max -0.048
_refine_ls_shift/esd_mean 0.003
_refine_ls_structure_factor_coef Fsqd
_refine_ls_weighting_details 'w=1/[\s^2^(Fo^2^)+(0.0622P)^2^+0.0000P] where P=(Fo^2^+2Fc^2^)/3'
_refine_ls_weighting_scheme calc
_refine_ls_wR_factor_all 0.1553
_refine_ls_wR_factor_obs 0.1474
_reflns_number_observed 5510
_reflns_number_total 6568
_reflns_observed_criterion >2sigma(I)
_cod_data_source_file ic950854y_1.cif
_cod_data_source_block phosphane2
_cod_depositor_comments
;
The following automatic conversions were performed:

'_refine_ls_weighting_scheme' value 'calc
w=1/[\s^2^(Fo^2^)+(0.0622P)^2^+0.0000P] where P=(Fo^2^+2Fc^2^)/3' was
changed to 'calc'. New tag '_refine_ls_weighting_details' was
created. The value of the new tag was set to
'w=1/[\s^2^(Fo^2^)+(0.0622P)^2^+0.0000P] where P=(Fo^2^+2Fc^2^)/3'.

Automatic conversion script
Id: cif_fix_values 3143 2015-03-26 13:38:13Z robertas 
;
_cod_original_cell_volume 1520.8(6)
_cod_database_code 4323804

loop_
_symmetry_equiv_pos_as_xyz
'x, y, z'
'-x, -y, -z'

loop_
_atom_site_aniso_label
_atom_site_aniso_U_11
_atom_site_aniso_U_22
_atom_site_aniso_U_33
_atom_site_aniso_U_23
_atom_site_aniso_U_13
_atom_site_aniso_U_12
P1 0.0261(3) 0.0278(3) 0.0257(3) -0.0060(2) -0.0024(2) -0.0089(3)
P2 0.0248(3) 0.0264(3) 0.0239(3) -0.0045(2) -0.0064(2) -0.0053(2)
Si11 0.0252(4) 0.0317(4) 0.0245(3) -0.0073(3) -0.0052(3) -0.0066(3)
C111 0.0263(13) 0.0311(13) 0.0303(13) -0.0076(11) -0.0006(10) -0.0119(10)
C112 0.037(2) 0.054(2) 0.038(2) -0.0035(15) -0.0117(13) 0.0002(14)
C113 0.045(2) 0.054(2) 0.045(2) -0.026(2) -0.0029(14) -0.020(2)
Si12 0.0245(4) 0.0321(4) 0.0324(4) -0.0038(3) -0.0080(3) -0.0077(3)
C121 0.037(2) 0.035(2) 0.048(2) -0.0106(13) -0.0027(13) -0.0023(13)
C122 0.042(2) 0.061(2) 0.065(2) -0.007(2) -0.025(2) -0.016(2)
C123 0.040(2) 0.040(2) 0.040(2) 0.0042(14) -0.0076(14) -0.0115(14)
Si13 0.0356(4) 0.0347(4) 0.0286(4) -0.0076(3) 0.0029(3) -0.0143(3)
C131 0.039(2) 0.048(2) 0.043(2) -0.0134(15) 0.0091(14) -0.0043(14)
C132 0.091(3) 0.067(3) 0.062(3) -0.032(2) 0.038(3) -0.054(3)
C133 0.051(2) 0.080(3) 0.031(2) -0.011(2) -0.0051(15) -0.016(2)
Si21 0.0214(3) 0.0277(3) 0.0228(3) -0.0051(3) -0.0047(2) -0.0059(3)
C211 0.0293(13) 0.0284(13) 0.0253(12) -0.0023(10) -0.0058(10) -0.0091(11)
C212 0.0258(14) 0.053(2) 0.038(2) -0.0031(14) -0.0080(12) -0.0158(13)
C213 0.038(2) 0.0344(15) 0.036(2) -0.0112(12) -0.0071(13) -0.0033(13)
Si22 0.0279(4) 0.0407(4) 0.0417(4) -0.0061(3) -0.0146(3) -0.0096(3)
C221 0.073(3) 0.069(3) 0.054(2) -0.020(2) -0.022(2) -0.033(2)
C222 0.039(2) 0.056(2) 0.088(3) 0.007(2) -0.035(2) -0.007(2)
C223 0.037(2) 0.052(2) 0.068(2) 0.002(2) -0.016(2) -0.024(2)
Si23 0.0434(5) 0.0349(4) 0.0231(4) -0.0042(3) -0.0054(3) -0.0073(3)
C231 0.103(3) 0.073(3) 0.038(2) -0.020(2) -0.016(2) -0.037(3)
C232 0.128(5) 0.045(2) 0.030(2) 0.003(2) -0.011(2) -0.028(3)
C233 0.053(2) 0.099(4) 0.038(2) -0.004(2) 0.012(2) 0.003(2)

loop_
_atom_site_label
_atom_site_type_symbol
_atom_site_fract_x
_atom_site_fract_y
_atom_site_fract_z
_atom_site_U_iso_or_equiv
_atom_site_thermal_displace_type
_atom_site_occupancy
_atom_site_calc_flag
_atom_site_refinement_flags
_atom_site_disorder_group
P1 P 0.62380(7) 0.31904(6) 0.29263(5) 0.0265(2) Uani 1 d . .
P2 P 0.35592(7) 0.18378(5) 0.69823(5) 0.0254(2) Uani 1 d . .
Si11 Si 0.40168(8) 0.28807(6) 0.29245(5) 0.0271(2) Uani 1 d . .
C111 C 0.3072(3) 0.2668(2) 0.4248(2) 0.0288(5) Uani 1 d . .
H11A H 0.3667(44) 0.1893(34) 0.4666(29) 0.059(11) Uiso 1 d . .
H11B H 0.2175(45) 0.2597(31) 0.4234(26) 0.052(10) Uiso 1 d . .
C112 C 0.2849(4) 0.4227(3) 0.2139(3) 0.0470(8) Uani 1 d . .
H11C H 0.1767(54) 0.4260(37) 0.2243(32) 0.075(13) Uiso 1 d . .
H11D H 0.2758(61) 0.4885(47) 0.2339(40) 0.098(18) Uiso 1 d . .
H11E H 0.3230(55) 0.4208(40) 0.1487(37) 0.083(15) Uiso 1 d . .
C113 C 0.4063(4) 0.1629(3) 0.2471(3) 0.0436(7) Uani 1 d . .
H11F H 0.3130(51) 0.1648(35) 0.2534(30) 0.061(12) Uiso 1 d . .
H11G H 0.4283(56) 0.1753(41) 0.1797(39) 0.083(15) Uiso 1 d . .
H11H H 0.4688(55) 0.0852(43) 0.2855(34) 0.084(15) Uiso 1 d . .
Si12 Si 0.77362(8) 0.14610(6) 0.36378(6) 0.0300(2) Uani 1 d . .
C121 C 0.8543(4) 0.0755(3) 0.2580(3) 0.0420(7) Uani 1 d . .
H12A H 0.7724(44) 0.0550(31) 0.2404(27) 0.053(10) Uiso 1 d . .
H12B H 0.9364(58) 0.0068(43) 0.2842(35) 0.092(16) Uiso 1 d . .
C122 C 0.9295(4) 0.1740(4) 0.4084(3) 0.0545(9) Uani 1 d . .
H12C H 1.0012(49) 0.0998(38) 0.4219(31) 0.065(12) Uiso 1 d . .
H12D H 0.9609(50) 0.2271(40) 0.3634(33) 0.068(14) Uiso 1 d . .
H12E H 0.8800(53) 0.2055(39) 0.4686(36) 0.076(14) Uiso 1 d . .
C123 C 0.6791(4) 0.0555(3) 0.4697(3) 0.0428(7) Uani 1 d . .
H12F H 0.7532(50) -0.0161(37) 0.4962(31) 0.071(13) Uiso 1 d . .
H12G H 0.6308(45) 0.0830(34) 0.5247(31) 0.055(11) Uiso 1 d . .
H12H H 0.6144(42) 0.0322(30) 0.4459(27) 0.045(9) Uiso 1 d . .
Si13 Si 0.75887(9) 0.30690(7) 0.14208(6) 0.0330(2) Uani 1 d . .
C131 C 0.9051(4) 0.1623(3) 0.1670(3) 0.0470(8) Uani 1 d . .
H13A H 0.9989(48) 0.1723(33) 0.1707(29) 0.058(11) Uiso 1 d . .
H13B H 0.9311(50) 0.1290(38) 0.1113(34) 0.074(13) Uiso 1 d . .
C132 C 0.8549(7) 0.4219(5) 0.0980(4) 0.0688(14) Uani 1 d . .
H13C H 0.9208(42) 0.4084(30) 0.0469(29) 0.044(9) Uiso 1 d . .
H13D H 0.7937(77) 0.4871(58) 0.0984(49) 0.126(26) Uiso 1 d . .
H13E H 0.9016(83) 0.4134(62) 0.1459(52) 0.138(30) Uiso 1 d . .
C133 C 0.6477(5) 0.3193(4) 0.0420(3) 0.0552(9) Uani 1 d . .
H13F H 0.7173(49) 0.3199(35) -0.0187(33) 0.068(12) Uiso 1 d . .
H13G H 0.6058(49) 0.2506(38) 0.0623(32) 0.064(12) Uiso 1 d . .
H13H H 0.5625(65) 0.3710(48) 0.0428(38) 0.096(18) Uiso 1 d . .
Si21 Si 0.19839(7) 0.33918(6) 0.60881(5) 0.0242(2) Uani 1 d . .
C211 C 0.2838(3) 0.3642(2) 0.4745(2) 0.0281(5) Uani 1 d . .
H21A H 0.3728(42) 0.3870(31) 0.4693(26) 0.048(10) Uiso 1 d . .
H21B H 0.2227(38) 0.4314(29) 0.4422(24) 0.039(9) Uiso 1 d . .
C212 C 0.0207(3) 0.3006(3) 0.6182(3) 0.0391(7) Uani 1 d . .
H21C H -0.0403(45) 0.3503(35) 0.5787(30) 0.055(11) Uiso 1 d . .
H21D H 0.0369(50) 0.2289(40) 0.6089(31) 0.070(13) Uiso 1 d . .
H21E H -0.0464(49) 0.3038(36) 0.6753(34) 0.067(12) Uiso 1 d . .
C213 C 0.1531(4) 0.4770(3) 0.6458(3) 0.0367(6) Uani 1 d . .
H21F H 0.0829(59) 0.5296(44) 0.6135(38) 0.089(16) Uiso 1 d . .
H21G H 0.1101(51) 0.4833(37) 0.7010(36) 0.067(13) Uiso 1 d . .
H21H H 0.2338(50) 0.5109(34) 0.6283(29) 0.062(12) Uiso 1 d . .
Si22 Si 0.54131(9) 0.25032(7) 0.71431(6) 0.0361(2) Uani 1 d . .
C221 C 0.4630(5) 0.3184(4) 0.8223(3) 0.0587(10) Uani 1 d . .
H22A H 0.3932(90) 0.3847(65) 0.7987(56) 0.168(32) Uiso 1 d . .
H22B H 0.5515(59) 0.3354(41) 0.8368(36) 0.083(14) Uiso 1 d . .
C222 C 0.7098(5) 0.1229(4) 0.7448(4) 0.0643(12) Uani 1 d . .
H22C H 0.7867(50) 0.1393(34) 0.7567(30) 0.059(11) Uiso 1 d . .
H22D H 0.6742(52) 0.0697(41) 0.7947(35) 0.074(14) Uiso 1 d . .
H22E H 0.7480(70) 0.0938(54) 0.6886(48) 0.123(24) Uiso 1 d . .
C223 C 0.5975(4) 0.3563(3) 0.6007(3) 0.0519(9) Uani 1 d . .
H22F H 0.6735(44) 0.3800(31) 0.6047(26) 0.049(10) Uiso 1 d . .
H22G H 0.6139(62) 0.3302(45) 0.5285(43) 0.110(19) Uiso 1 d . .
H22H H 0.5209(60) 0.4169(44) 0.5942(37) 0.089(16) Uiso 1 d . .
Si23 Si 0.26112(10) 0.18083(7) 0.85934(5) 0.0353(2) Uani 1 d . .
C231 C 0.3844(6) 0.2441(4) 0.9045(3) 0.0656(11) Uani 1 d . .
H23A H 0.4616(57) 0.1732(43) 0.9443(37) 0.088(15) Uiso 1 d . .
H23B H 0.3356(52) 0.2772(39) 0.9534(35) 0.073(14) Uiso 1 d . .
C232 C 0.2870(8) 0.0299(4) 0.9342(3) 0.0694(14) Uani 1 d . .
H23C H 0.2573(59) 0.0230(43) 0.9969(43) 0.092(16) Uiso 1 d . .
H23D H 0.2281(71) -0.0008(51) 0.9123(46) 0.115(22) Uiso 1 d . .
H23E H 0.3925(66) -0.0151(49) 0.9242(41) 0.100(19) Uiso 1 d . .
C233 C 0.0573(5) 0.2604(6) 0.8798(3) 0.075(2) Uani 1 d . .
H23F H 0.0374(57) 0.2455(42) 0.9495(44) 0.094(16) Uiso 1 d . .
H23G H 0.0353(64) 0.3299(49) 0.8405(43) 0.098(18) Uiso 1 d . .
H23H H 0.0371(55) 0.1908(43) 0.8731(35) 0.080(17) Uiso 1 d . .

loop_
_atom_type_symbol
_atom_type_description
_atom_type_scat_dispersion_real
_atom_type_scat_dispersion_imag
_atom_type_scat_source
C C 0.0033 0.0016 'International Tables Vol C Tables 4.2.6.8 and 6.1.1.4'
H H 0.0000 0.0000 'International Tables Vol C Tables 4.2.6.8 and 6.1.1.4'
Si Si 0.0817 0.0704 'International Tables Vol C Tables 4.2.6.8 and 6.1.1.4'
P P 0.1023 0.0942 'International Tables Vol C Tables 4.2.6.8 and 6.1.1.4'

loop_
_geom_angle_atom_site_label_1
_geom_angle_atom_site_label_2
_geom_angle_atom_site_label_3
_geom_angle
_geom_angle_site_symmetry_1
_geom_angle_site_symmetry_3
_geom_angle_publ_flag
Si12 P1 Si11 104.97(5) . . ?
Si12 P1 Si13 89.82(5) . . ?
Si11 P1 Si13 107.04(5) . . ?
Si21 P2 Si22 103.60(4) . . ?
Si21 P2 Si23 104.56(5) . . ?
Si22 P2 Si23 89.97(5) . . ?
C113 Si11 C112 108.9(2) . . ?
C113 Si11 C111 107.34(15) . . ?
C112 Si11 C111 108.7(2) . . ?
C113 Si11 P1 117.92(12) . . ?
C112 Si11 P1 106.58(13) . . ?
C111 Si11 P1 107.12(9) . . ?
C211 C111 Si11 115.8(2) . . ?
C211 C111 H11A 111.0(22) . . ?
Si11 C111 H11A 108.6(22) . . ?
C211 C111 H11B 108.1(24) . . ?
Si11 C111 H11B 106.6(23) . . ?
H11A C111 H11B 106.3(30) . . ?
Si11 C112 H11C 112.3(25) . . ?
Si11 C112 H11D 113.2(33) . . ?
H11C C112 H11D 98.6(39) . . ?
Si11 C112 H11E 105.3(29) . . ?
H11C C112 H11E 109.2(36) . . ?
H11D C112 H11E 118.3(44) . . ?
Si11 C113 H11F 104.1(28) . . ?
Si11 C113 H11G 112.5(31) . . ?
H11F C113 H11G 100.0(38) . . ?
Si11 C113 H11H 114.4(26) . . ?
H11F C113 H11H 111.0(36) . . ?
H11G C113 H11H 113.5(39) . . ?
C123 Si12 C121 111.6(2) . . ?
C123 Si12 C122 109.3(2) . . ?
C121 Si12 C122 109.4(2) . . ?
C123 Si12 P1 115.62(11) . . ?
C121 Si12 P1 104.11(11) . . ?
C122 Si12 P1 106.55(14) . . ?
C131 C121 Si12 108.9(2) . . ?
C131 C121 H12A 107.8(21) . . ?
Si12 C121 H12A 107.7(22) . . ?
C131 C121 H12B 114.8(28) . . ?
Si12 C121 H12B 105.3(28) . . ?
H12A C121 H12B 112.1(35) . . ?
Si12 C122 H12C 102.5(26) . . ?
Si12 C122 H12D 109.4(29) . . ?
H12C C122 H12D 115.8(38) . . ?
Si12 C122 H12E 105.0(27) . . ?
H12C C122 H12E 115.7(35) . . ?
H12D C122 H12E 107.6(38) . . ?
Si12 C123 H12F 109.4(24) . . ?
Si12 C123 H12G 119.5(24) . . ?
H12F C123 H12G 104.7(33) . . ?
Si12 C123 H12H 109.1(22) . . ?
H12F C123 H12H 103.2(31) . . ?
H12G C123 H12H 109.6(32) . . ?
C132 Si13 C133 108.0(3) . . ?
C132 Si13 C131 109.4(3) . . ?
C133 Si13 C131 110.1(2) . . ?
C132 Si13 P1 108.82(15) . . ?
C133 Si13 P1 115.48(13) . . ?
C131 Si13 P1 104.95(11) . . ?
C121 C131 Si13 112.8(2) . . ?
C121 C131 H13A 113.4(24) . . ?
Si13 C131 H13A 109.3(24) . . ?
C121 C131 H13B 107.6(26) . . ?
Si13 C131 H13B 112.4(27) . . ?
H13A C131 H13B 100.7(35) . . ?
Si13 C132 H13C 108.4(23) . . ?
Si13 C132 H13D 111.8(43) . . ?
H13C C132 H13D 122.9(49) . . ?
Si13 C132 H13E 104.1(47) . . ?
H13C C132 H13E 108.6(55) . . ?
H13D C132 H13E 99.0(59) . . ?
Si13 C133 H13F 106.3(25) . . ?
Si13 C133 H13G 108.0(25) . . ?
H13F C133 H13G 111.9(35) . . ?
Si13 C133 H13H 112.6(36) . . ?
H13F C133 H13H 120.4(42) . . ?
H13G C133 H13H 97.0(42) . . ?
C212 Si21 C213 109.6(2) . . ?
C212 Si21 C211 108.21(14) . . ?
C213 Si21 C211 107.46(14) . . ?
C212 Si21 P2 106.03(12) . . ?
C213 Si21 P2 117.05(11) . . ?
C211 Si21 P2 108.21(9) . . ?
C111 C211 Si21 115.6(2) . . ?
C111 C211 H21A 114.2(22) . . ?
Si21 C211 H21A 108.2(22) . . ?
C111 C211 H21B 112.0(21) . . ?
Si21 C211 H21B 105.6(20) . . ?
H21A C211 H21B 99.8(28) . . ?
Si21 C212 H21C 112.4(26) . . ?
Si21 C212 H21D 113.5(28) . . ?
H21C C212 H21D 109.8(37) . . ?
Si21 C212 H21E 118.3(27) . . ?
H21C C212 H21E 95.5(35) . . ?
H21D C212 H21E 105.7(35) . . ?
Si21 C213 H21F 111.0(33) . . ?
Si21 C213 H21G 121.1(31) . . ?
H21F C213 H21G 95.1(39) . . ?
Si21 C213 H21H 113.9(24) . . ?
H21F C213 H21H 102.2(38) . . ?
H21G C213 H21H 110.2(37) . . ?
C223 Si22 C222 109.0(2) . . ?
C223 Si22 C221 110.6(2) . . ?
C222 Si22 C221 111.3(2) . . ?
C223 Si22 P2 114.66(12) . . ?
C222 Si22 P2 107.0(2) . . ?
C221 Si22 P2 104.21(13) . . ?
C231 C221 Si22 110.3(3) . . ?
C231 C221 H22A 108.0(48) . . ?
Si22 C221 H22A 105.8(48) . . ?
C231 C221 H22B 118.4(27) . . ?
Si22 C221 H22B 103.9(28) . . ?
H22A C221 H22B 109.7(52) . . ?
Si22 C222 H22C 114.1(28) . . ?
Si22 C222 H22D 105.8(29) . . ?
H22C C222 H22D 115.7(39) . . ?
Si22 C222 H22E 108.6(39) . . ?
H22C C222 H22E 103.2(44) . . ?
H22D C222 H22E 109.2(48) . . ?
Si22 C223 H22F 115.7(23) . . ?
Si22 C223 H22G 114.2(26) . . ?
H22F C223 H22G 110.9(35) . . ?
Si22 C223 H22H 105.8(33) . . ?
H22F C223 H22H 104.9(38) . . ?
H22G C223 H22H 104.0(41) . . ?
C232 Si23 C233 108.0(3) . . ?
C232 Si23 C231 107.8(2) . . ?
C233 Si23 C231 111.0(3) . . ?
C232 Si23 P2 109.7(2) . . ?
C233 Si23 P2 115.32(15) . . ?
C231 Si23 P2 104.78(15) . . ?
C221 C231 Si23 114.0(3) . . ?
C221 C231 H23A 111.6(28) . . ?
Si23 C231 H23A 105.1(27) . . ?
C221 C231 H23B 113.1(29) . . ?
Si23 C231 H23B 112.2(30) . . ?
H23A C231 H23B 99.7(39) . . ?
Si23 C232 H23C 114.1(34) . . ?
Si23 C232 H23D 107.9(38) . . ?
H23C C232 H23D 105.5(47) . . ?
Si23 C232 H23E 110.4(32) . . ?
H23C C232 H23E 110.1(45) . . ?
H23D C232 H23E 108.5(51) . . ?
Si23 C233 H23F 103.1(31) . . ?
Si23 C233 H23G 112.5(38) . . ?
H23F C233 H23G 122.9(50) . . ?
Si23 C233 H23H 85.5(29) . . ?
H23F C233 H23H 97.0(39) . . ?
H23G C233 H23H 128.0(48) . . ?

loop_
_geom_bond_atom_site_label_1
_geom_bond_atom_site_label_2
_geom_bond_distance
_geom_bond_site_symmetry_2
_geom_bond_publ_flag
P1 Si12 2.2540(14) . ?
P1 Si11 2.2556(10) . ?
P1 Si13 2.2658(12) . ?
P2 Si21 2.2517(13) . ?
P2 Si22 2.2531(11) . ?
P2 Si23 2.2637(12) . ?
Si11 C113 1.874(3) . ?
Si11 C112 1.874(3) . ?
Si11 C111 1.881(3) . ?
C111 C211 1.537(4) . ?
C111 H11A 1.03(4) . ?
C111 H11B 0.88(4) . ?
C112 H11C 0.99(5) . ?
C112 H11D 0.94(6) . ?
C112 H11E 0.92(5) . ?
C113 H11F 0.86(4) . ?
C113 H11G 0.91(5) . ?
C113 H11H 1.02(5) . ?
Si12 C123 1.860(3) . ?
Si12 C121 1.875(3) . ?
Si12 C122 1.882(4) . ?
C121 C131 1.533(5) . ?
C121 H12A 0.99(4) . ?
C121 H12B 0.99(5) . ?
C122 H12C 0.96(4) . ?
C122 H12D 0.86(5) . ?
C122 H12E 1.01(5) . ?
C123 H12F 0.97(4) . ?
C123 H12G 0.92(4) . ?
C123 H12H 0.92(4) . ?
Si13 C132 1.857(4) . ?
Si13 C133 1.868(4) . ?
Si13 C131 1.889(3) . ?
C131 H13A 0.95(4) . ?
C131 H13B 0.96(5) . ?
C132 H13C 0.87(4) . ?
C132 H13D 0.84(7) . ?
C132 H13E 0.84(7) . ?
C133 H13F 0.97(4) . ?
C133 H13G 1.02(4) . ?
C133 H13H 0.86(6) . ?
Si21 C212 1.865(3) . ?
Si21 C213 1.873(3) . ?
Si21 C211 1.880(3) . ?
C211 H21A 0.96(4) . ?
C211 H21B 0.91(3) . ?
C212 H21C 0.85(4) . ?
C212 H21D 0.92(5) . ?
C212 H21E 0.92(5) . ?
C213 H21F 0.86(5) . ?
C213 H21G 0.82(5) . ?
C213 H21H 0.95(4) . ?
Si22 C223 1.872(4) . ?
Si22 C222 1.876(4) . ?
Si22 C221 1.882(4) . ?
C221 C231 1.497(6) . ?
C221 H22A 0.90(8) . ?
C221 H22B 1.00(5) . ?
C222 H22C 0.88(4) . ?
C222 H22D 0.91(5) . ?
C222 H22E 0.93(6) . ?
C223 H22F 0.88(4) . ?
C223 H22G 1.13(6) . ?
C223 H22H 0.86(5) . ?
Si23 C232 1.859(4) . ?
Si23 C233 1.865(4) . ?
Si23 C231 1.906(4) . ?
C231 H23A 1.05(5) . ?
C231 H23B 0.89(5) . ?
C232 H23C 0.86(6) . ?
C232 H23D 0.92(6) . ?
C232 H23E 0.98(6) . ?
C233 H23F 0.94(6) . ?
C233 H23G 0.88(6) . ?
C233 H23H 1.00(5) . ?

loop_
_geom_torsion_atom_site_label_1
_geom_torsion_atom_site_label_2
_geom_torsion_atom_site_label_3
_geom_torsion_atom_site_label_4
_geom_torsion
_geom_torsion_site_symmetry_1
_geom_torsion_site_symmetry_2
_geom_torsion_site_symmetry_3
_geom_torsion_site_symmetry_4
_geom_torsion_publ_flag
Si12 P1 Si11 C113 -47.40(15) . . . . ?
Si13 P1 Si11 C113 47.11(15) . . . . ?
Si12 P1 Si11 C112 -170.11(13) . . . . ?
Si13 P1 Si11 C112 -75.60(14) . . . . ?
Si12 P1 Si11 C111 73.67(10) . . . . ?
Si13 P1 Si11 C111 168.18(9) . . . . ?
C113 Si11 C111 C211 -176.7(2) . . . . ?
C112 Si11 C111 C211 -59.1(3) . . . . ?
P1 Si11 C111 C211 55.7(2) . . . . ?
Si11 P1 Si12 C123 -38.11(15) . . . . ?
Si13 P1 Si12 C123 -145.71(14) . . . . ?
Si11 P1 Si12 C121 84.67(12) . . . . ?
Si13 P1 Si12 C121 -22.93(12) . . . . ?
Si11 P1 Si12 C122 -159.8(2) . . . . ?
Si13 P1 Si12 C122 92.6(2) . . . . ?
C123 Si12 C121 C131 170.1(2) . . . . ?
C122 Si12 C121 C131 -68.8(3) . . . . ?
P1 Si12 C121 C131 44.7(3) . . . . ?
Si12 P1 Si13 C132 -115.4(3) . . . . ?
Si11 P1 Si13 C132 139.0(3) . . . . ?
Si12 P1 Si13 C133 123.0(2) . . . . ?
Si11 P1 Si13 C133 17.4(2) . . . . ?
Si12 P1 Si13 C131 1.68(14) . . . . ?
Si11 P1 Si13 C131 -103.95(14) . . . . ?
Si12 C121 C131 Si13 -46.6(3) . . . . ?
C132 Si13 C131 C121 143.1(3) . . . . ?
C133 Si13 C131 C121 -98.4(3) . . . . ?
P1 Si13 C131 C121 26.4(3) . . . . ?
Si22 P2 Si21 C212 -166.81(12) . . . . ?
Si23 P2 Si21 C212 -73.24(13) . . . . ?
Si22 P2 Si21 C213 -44.22(13) . . . . ?
Si23 P2 Si21 C213 49.36(13) . . . . ?
Si22 P2 Si21 C211 77.29(10) . . . . ?
Si23 P2 Si21 C211 170.87(9) . . . . ?
Si11 C111 C211 Si21 -176.98(13) . . . . ?
C212 Si21 C211 C111 -52.9(2) . . . . ?
C213 Si21 C211 C111 -171.1(2) . . . . ?
P2 Si21 C211 C111 61.6(2) . . . . ?
Si21 P2 Si22 C223 -38.7(2) . . . . ?
Si23 P2 Si22 C223 -143.7(2) . . . . ?
Si21 P2 Si22 C222 -159.7(2) . . . . ?
Si23 P2 Si22 C222 95.3(2) . . . . ?
Si21 P2 Si22 C221 82.3(2) . . . . ?
Si23 P2 Si22 C221 -22.66(15) . . . . ?
C223 Si22 C221 C231 166.3(3) . . . . ?
C222 Si22 C221 C231 -72.4(4) . . . . ?
P2 Si22 C221 C231 42.6(3) . . . . ?
Si21 P2 Si23 C232 144.1(2) . . . . ?
Si22 P2 Si23 C232 -111.9(2) . . . . ?
Si21 P2 Si23 C233 21.9(3) . . . . ?
Si22 P2 Si23 C233 126.0(3) . . . . ?
Si21 P2 Si23 C231 -100.4(2) . . . . ?
Si22 P2 Si23 C231 3.7(2) . . . . ?
Si22 C221 C231 Si23 -42.7(5) . . . . ?
C232 Si23 C231 C221 139.5(4) . . . . ?
C233 Si23 C231 C221 -102.4(4) . . . . ?
P2 Si23 C231 C221 22.7(4) . . . . ?

loop_
_cod_related_entry_id
_cod_related_entry_database
_cod_related_entry_code
1 ChemSpider 30661144
